data_2022786
loop_
_publ_author_name
'Turgunov, Kambarali K.'
'Englert, Ulli'

_publ_section_title
;
 Metal halide coordination compounds with quinazolin-4(3H)-one
;
_journal_issue 7
_journal_name_full 'Acta Crystallographica Section E Crystallographic Communications'
_journal_paper_doi 10.1107/S2056989023004802
_journal_volume 79
_journal_year 2023
_chemical_formula_iupac '[Cd Br2 (C8 H6 N2 O)]'
_chemical_formula_moiety 'C8 H6 Br2 Cd N2 O'
_chemical_formula_sum 'C8 H6 Br2 Cd N2 O'
_chemical_formula_weight 418.37
_chemical_name_systematic <i>catena</i>-Poly[[[quinazolin-4(3<i>H</i>)-one-\k<i>N</i>^3^]cadmium(II)]-di-\m-bromido]
_space_group_crystal_system monoclinic
_space_group_IT_number 14
_space_group_name_Hall '-P 2ybc'
_space_group_name_H-M_alt 'P 1 21/c 1'
_atom_sites_solution_hydrogens mixed
_atom_sites_solution_primary direct
_audit_creation_method SHELXL-2019/2
_cell_angle_alpha 90
_cell_angle_beta 100.4705(18)
_cell_angle_gamma 90
_cell_formula_units_Z 4
_cell_length_a 10.7930(11)
_cell_length_b 7.2019(7)
_cell_length_c 13.7605(14)
_cell_measurement_reflns_used 3537
_cell_measurement_temperature 100(2)
_cell_measurement_theta_max 26.0
_cell_measurement_theta_min 3.0
_cell_volume 1051.79(18)
_computing_cell_refinement
;
SAINT (Bruker, 2014)
;
_computing_data_collection
;
APEX2 (Bruker, 2014)
;
_computing_data_reduction
;
SAINT (Bruker, 2014)
;
_computing_molecular_graphics
;
PLATON (Spek, 2020)
;
_computing_publication_material
;
publCIF (Westrip, 2010)
;
_computing_structure_refinement
;
SHELXL (Sheldrick, 2015b)
;
_computing_structure_solution
;
SHELXT (Sheldrick, 2015a)
;
_diffrn_ambient_temperature 100(2)
_diffrn_measured_fraction_theta_full 0.999
_diffrn_measured_fraction_theta_max 0.994
_diffrn_measurement_device_type 'Bruker D8 gonimeter with APEX CCD detector'
_diffrn_measurement_method '\w scans'
_diffrn_radiation_monochromator 'multilayer optics'
_diffrn_radiation_source 'Incoatec microsource'
_diffrn_radiation_type MoK\a
_diffrn_radiation_wavelength 0.71073
_diffrn_reflns_av_R_equivalents 0.0885
_diffrn_reflns_av_unetI/netI 0.0482
_diffrn_reflns_limit_h_max 14
_diffrn_reflns_limit_h_min -15
_diffrn_reflns_limit_k_max 10
_diffrn_reflns_limit_k_min 0
_diffrn_reflns_limit_l_max 19
_diffrn_reflns_limit_l_min 0
_diffrn_reflns_number 65521
_diffrn_reflns_theta_full 25.242
_diffrn_reflns_theta_max 30.672
_diffrn_reflns_theta_min 3.011
_exptl_absorpt_coefficient_mu 9.640
_exptl_absorpt_correction_T_max 0.746
_exptl_absorpt_correction_T_min 0.446
_exptl_absorpt_correction_type multi-scan
_exptl_absorpt_process_details
;
(<i>TWINABS</i>; Bruker, 2014)
;
_exptl_crystal_colour colourless
_exptl_crystal_density_diffrn 2.642
_exptl_crystal_description rod
_exptl_crystal_F_000 776
_exptl_crystal_size_max 0.250
_exptl_crystal_size_mid 0.100
_exptl_crystal_size_min 0.050
_refine_diff_density_max 1.134
_refine_diff_density_min -0.957
_refine_ls_extinction_method none
_refine_ls_goodness_of_fit_ref 1.037
_refine_ls_hydrogen_treatment mixed
_refine_ls_matrix_type full
_refine_ls_number_parameters 132
_refine_ls_number_reflns 5868
_refine_ls_number_restraints 1
_refine_ls_restrained_S_all 1.037
_refine_ls_R_factor_all 0.0557
_refine_ls_R_factor_gt 0.0387
_refine_ls_shift/su_max 0.002
_refine_ls_shift/su_mean 0.000
_refine_ls_structure_factor_coef Fsqd
_refine_ls_weighting_details 'w=1/[\s^2^(Fo^2^)+(0.0260P)^2^+1.8000P] where P=(Fo^2^+2Fc^2^)/3'
_refine_ls_weighting_scheme calc
_refine_ls_wR_factor_gt 0.0693
_refine_ls_wR_factor_ref 0.0758
_reflns_number_gt 4717
_reflns_number_total 5868
_reflns_threshold_expression 'I > 2\s(I)'
_cod_data_source_file wm5681sup1.cif
_cod_data_source_block I
_cod_original_sg_symbol_H-M 'P 21/c'
_cod_database_code 2022786
_shelx_space_group_comment
;
The symmetry employed for this shelxl refinement is uniquely defined
by the following loop, which should always be used as a source of
symmetry information in preference to the above space-group names.
They are only intended as comments.
;
_shelx_estimated_absorpt_t_min 0.197
_shelx_estimated_absorpt_t_max 0.644

loop_
_space_group_symop_operation_xyz
'x, y, z'
'-x, y+1/2, -z+1/2'
'-x, -y, -z'
'x, -y-1/2, z-1/2'

loop_
_atom_site_type_symbol
_atom_site_label
_atom_site_fract_x
_atom_site_fract_y
_atom_site_fract_z
_atom_site_U_iso_or_equiv
_atom_site_adp_type
_atom_site_calc_flag
_atom_site_occupancy
_atom_site_disorder_assembly
_atom_site_disorder_group
Cd Cd1 0.06536(3) 0.75144(5) 0.52545(2) 0.01158(8) Uani d 1 . .
Br Br1 -0.12368(4) 0.94278(7) 0.57455(4) 0.01378(11) Uani d 1 . .
Br Br2 -0.01900(5) 0.45101(7) 0.63243(4) 0.01525(11) Uani d 1 . .
O O1 0.3587(3) 0.7297(5) 0.5233(3) 0.0182(8) Uani d 1 . .
N N1 0.3312(4) 0.7386(6) 0.8091(3) 0.0145(8) Uani d 1 . .
H H1 0.315(6) 0.738(8) 0.869(2) 0.029(17) Uiso d 1 . .
C C2 0.2323(4) 0.7393(7) 0.7372(4) 0.0138(9) Uani d 1 . .
H H2 0.151110 0.739229 0.754639 0.017 Uiso calc 1 . .
N N3 0.2391(4) 0.7401(6) 0.6423(3) 0.0122(8) Uani d 1 . .
C C4 0.3551(4) 0.7349(7) 0.6125(4) 0.0126(9) Uani d 1 . .
C C4A 0.4672(4) 0.7350(7) 0.6901(4) 0.0117(9) Uani d 1 . .
C C5 0.5890(5) 0.7309(7) 0.6692(4) 0.0175(10) Uani d 1 . .
H H5 0.600677 0.726430 0.602429 0.021 Uiso calc 1 . .
C C6 0.6918(5) 0.7333(8) 0.7441(4) 0.0197(11) Uani d 1 . .
H H6 0.774211 0.731509 0.728953 0.024 Uiso calc 1 . .
C C7 0.6761(5) 0.7385(8) 0.8425(4) 0.0199(11) Uani d 1 . .
H H7 0.747907 0.741545 0.893885 0.024 Uiso calc 1 . .
C C8 0.5571(5) 0.7391(8) 0.8656(4) 0.0187(11) Uani d 1 . .
H H8 0.546255 0.739904 0.932618 0.022 Uiso calc 1 . .
C C8A 0.4523(4) 0.7384(7) 0.7886(3) 0.0122(9) Uani d 1 . .

loop_
_atom_site_aniso_label
_atom_site_aniso_U_11
_atom_site_aniso_U_22
_atom_site_aniso_U_33
_atom_site_aniso_U_12
_atom_site_aniso_U_13
_atom_site_aniso_U_23
Cd1 0.01016(15) 0.01311(15) 0.01124(16) 0.00003(14) 0.00135(12) 0.00022(13)
Br1 0.0145(2) 0.0135(2) 0.0149(2) 0.00045(19) 0.00676(19) 0.00145(19)
Br2 0.0203(2) 0.0149(2) 0.0113(2) -0.0055(2) 0.00477(19) -0.00073(19)
O1 0.0152(17) 0.031(2) 0.0085(17) 0.0037(16) 0.0025(14) 0.0009(15)
N1 0.0140(19) 0.024(2) 0.0074(19) 0.0003(18) 0.0071(16) -0.0001(19)
C2 0.012(2) 0.016(2) 0.014(2) 0.001(2) 0.0053(18) -0.001(2)
N3 0.0101(18) 0.0153(19) 0.011(2) 0.0016(17) 0.0014(15) 0.0012(17)
C4 0.011(2) 0.013(2) 0.014(2) -0.0006(19) 0.0013(18) 0.002(2)
C4A 0.010(2) 0.013(2) 0.011(2) 0.0027(18) 0.0011(18) 0.003(2)
C5 0.013(2) 0.028(3) 0.012(2) -0.001(2) 0.003(2) 0.003(2)
C6 0.010(2) 0.028(3) 0.021(3) -0.002(2) 0.0029(19) 0.005(2)
C7 0.016(2) 0.030(3) 0.012(2) -0.002(2) -0.0035(19) 0.004(2)
C8 0.019(3) 0.027(3) 0.009(2) -0.002(2) 0.0016(19) 0.002(2)
C8A 0.012(2) 0.015(2) 0.010(2) -0.0025(19) 0.0021(18) 0.004(2)

loop_
_atom_type_symbol
_atom_type_description
_atom_type_scat_dispersion_real
_atom_type_scat_dispersion_imag
_atom_type_scat_source
C C 0.0033 0.0016 'International Tables Vol C Tables 4.2.6.8 and 6.1.1.4'
H H 0.0000 0.0000 'International Tables Vol C Tables 4.2.6.8 and 6.1.1.4'
N N 0.0061 0.0033 'International Tables Vol C Tables 4.2.6.8 and 6.1.1.4'
O O 0.0106 0.0060 'International Tables Vol C Tables 4.2.6.8 and 6.1.1.4'
Br Br -0.2901 2.4595 'International Tables Vol C Tables 4.2.6.8 and 6.1.1.4'
Cd Cd -0.8075 1.2024 'International Tables Vol C Tables 4.2.6.8 and 6.1.1.4'

loop_
_geom_angle_atom_site_label_1
_geom_angle_atom_site_label_2
_geom_angle_atom_site_label_3
_geom_angle_site_symmetry_1
_geom_angle_site_symmetry_3
_geom_angle
_geom_angle_publ_flag
N3 Cd1 Br2 . 3_566 126.23(10) ?
N3 Cd1 Br1 . . 114.78(10) ?
Br2 Cd1 Br1 3_566 . 117.82(2) ?
N3 Cd1 Br1 . 3_576 98.72(11) ?
Br2 Cd1 Br1 3_566 3_576 93.35(2) ?
Br1 Cd1 Br1 . 3_576 88.152(19) ?
N3 Cd1 Br2 . . 84.61(11) ?
Br2 Cd1 Br2 3_566 . 88.56(2) ?
Br1 Cd1 Br2 . . 85.999(18) ?
Br1 Cd1 Br2 3_576 . 174.08(2) ?
Cd1 Br1 Cd1 . 3_576 91.846(19) ?
Cd1 Br2 Cd1 3_566 . 91.44(2) ?
C2 N1 C8A . . 120.8(4) ?
C2 N1 H1 . . 116(4) ?
C8A N1 H1 . . 124(4) ?
N1 C2 N3 . . 124.1(4) ?
N1 C2 H2 . . 118.0 ?
N3 C2 H2 . . 118.0 ?
C2 N3 C4 . . 120.4(4) ?
C2 N3 Cd1 . . 121.4(3) ?
C4 N3 Cd1 . . 118.2(3) ?
O1 C4 N3 . . 119.2(4) ?
O1 C4 C4A . . 123.7(4) ?
N3 C4 C4A . . 117.1(4) ?
C8A C4A C5 . . 118.7(4) ?
C8A C4A C4 . . 119.0(4) ?
C5 C4A C4 . . 122.3(4) ?
C6 C5 C4A . . 120.6(5) ?
C6 C5 H5 . . 119.7 ?
C4A C5 H5 . . 119.7 ?
C5 C6 C7 . . 120.4(5) ?
C5 C6 H6 . . 119.8 ?
C7 C6 H6 . . 119.8 ?
C8 C7 C6 . . 120.5(5) ?
C8 C7 H7 . . 119.8 ?
C6 C7 H7 . . 119.8 ?
C7 C8 C8A . . 118.9(5) ?
C7 C8 H8 . . 120.6 ?
C8A C8 H8 . . 120.6 ?
N1 C8A C4A . . 118.5(4) ?
N1 C8A C8 . . 120.4(4) ?
C4A C8A C8 . . 121.0(4) ?

loop_
_geom_bond_atom_site_label_1
_geom_bond_atom_site_label_2
_geom_bond_site_symmetry_2
_geom_bond_distance
_geom_bond_publ_flag
Cd1 N3 . 2.238(4) ?
Cd1 Br2 3_566 2.5886(6) ?
Cd1 Br1 . 2.6494(6) ?
Cd1 Br1 3_576 2.7302(6) ?
Cd1 Br2 . 2.8574(6) ?
O1 C4 . 1.236(5) ?
N1 C2 . 1.317(6) ?
N1 C8A . 1.386(6) ?
N1 H1 . 0.88(2) ?
C2 N3 . 1.321(6) ?
C2 H2 . 0.9500 ?
N3 C4 . 1.388(6) ?
C4 C4A . 1.460(6) ?
C4A C8A . 1.394(6) ?
C4A C5 . 1.396(6) ?
C5 C6 . 1.371(7) ?
C5 H5 . 0.9500 ?
C6 C7 . 1.395(7) ?
C6 H6 . 0.9500 ?
C7 C8 . 1.378(7) ?
C7 H7 . 0.9500 ?
C8 C8A . 1.403(7) ?
C8 H8 . 0.9500 ?

loop_
_geom_hbond_atom_site_label_D
_geom_hbond_atom_site_label_H
_geom_hbond_atom_site_label_A
_geom_hbond_site_symmetry_A
_geom_hbond_distance_DH
_geom_hbond_distance_HA
_geom_hbond_distance_DA
_geom_hbond_angle_DHA
_geom_hbond_publ_flag
N1 H1 O1 4_576 0.87(3) 2.10(3) 2.917(6) 155(6) y

loop_
_geom_torsion_atom_site_label_1
_geom_torsion_atom_site_label_2
_geom_torsion_atom_site_label_3
_geom_torsion_atom_site_label_4
_geom_torsion_site_symmetry_1
_geom_torsion_site_symmetry_2
_geom_torsion_site_symmetry_3
_geom_torsion_site_symmetry_4
_geom_torsion
_geom_torsion_publ_flag
C8A N1 C2 N3 . . . . -0.1(8) ?
N1 C2 N3 C4 . . . . 1.8(8) ?
N1 C2 N3 Cd1 . . . . -177.8(4) ?
C2 N3 C4 O1 . . . . 177.7(5) ?
Cd1 N3 C4 O1 . . . . -2.7(6) ?
C2 N3 C4 C4A . . . . -2.0(7) ?
Cd1 N3 C4 C4A . . . . 177.7(3) ?
O1 C4 C4A C8A . . . . -179.1(5) ?
N3 C4 C4A C8A . . . . 0.6(7) ?
O1 C4 C4A C5 . . . . 0.7(8) ?
N3 C4 C4A C5 . . . . -179.7(5) ?
C8A C4A C5 C6 . . . . -1.0(8) ?
C4 C4A C5 C6 . . . . 179.2(5) ?
C4A C5 C6 C7 . . . . 0.5(8) ?
C5 C6 C7 C8 . . . . 0.7(9) ?
C6 C7 C8 C8A . . . . -1.3(8) ?
C2 N1 C8A C4A . . . . -1.3(7) ?
C2 N1 C8A C8 . . . . 179.5(5) ?
C5 C4A C8A N1 . . . . -178.7(5) ?
C4 C4A C8A N1 . . . . 1.1(7) ?
C5 C4A C8A C8 . . . . 0.4(8) ?
C4 C4A C8A C8 . . . . -179.8(5) ?
C7 C8 C8A N1 . . . . 179.9(5) ?
C7 C8 C8A C4A . . . . 0.8(8) ?

_cod_database_fobs_code 2022786
